data_2010703
loop_
_publ_author_name
'Barrier, N.'
'Tortelier, J.'
'Gougeon, P.'

_publ_section_title
;
 Sn~4.4~Mo~24~O~38~
;
_journal_issue 3
_journal_name_full 'Acta Crystallographica Section C'
_journal_page_first 269
_journal_page_last 271
_journal_paper_doi 10.1107/S0108270199015127
_journal_volume 56
_journal_year 2000
_chemical_formula_iupac 'Sn4.4 Mo24 O38'
_chemical_formula_sum 'Mo24 O38 Sn4.4'
_chemical_formula_weight 3433.04
_chemical_name_systematic
;
tetratintetracosamolybdenumoctatriacontaoxide
;
_space_group_IT_number 14
_symmetry_cell_setting monoclinic
_symmetry_space_group_name_Hall '-P 2ybc'
_symmetry_space_group_name_H-M 'P 1 21/c 1'
_audit_creation_method SHELXL-97
_cell_angle_alpha 90.00
_cell_angle_beta 105.955(6)
_cell_angle_gamma 90.00
_cell_formula_units_Z 2
_cell_length_a 17.806(2)
_cell_length_b 9.2562(6)
_cell_length_c 9.9337(13)
_cell_measurement_reflns_used 25
_cell_measurement_temperature 293(2)
_cell_measurement_theta_max 27
_cell_measurement_theta_min 10
_cell_volume 1574.2(3)
_computing_cell_refinement 'CAD-4 Software'
_computing_data_collection 'CAD-4 Software (Enraf-Nonius, 1989)'
_computing_data_reduction 'MolEN (Fair, 1990)'
_computing_molecular_graphics 'ORTEPII (Johnson, 1976)'
_computing_publication_material SHELXL97
_computing_structure_refinement 'SHELXL97 (Sheldrick, 1997)'
_computing_structure_solution 'SHELXS86 (Sheldrick, 1990)'
_diffrn_ambient_temperature 293(2)
_diffrn_measured_fraction_theta_full .998
_diffrn_measured_fraction_theta_max .998
_diffrn_measurement_device 'Enraf-Nonius CAD-4'
_diffrn_measurement_method \q-2\q
_diffrn_radiation_monochromator graphite
_diffrn_radiation_source 'fine-focus sealed tube'
_diffrn_radiation_type MoK\a
_diffrn_radiation_wavelength .71073
_diffrn_reflns_av_R_equivalents .021
_diffrn_reflns_av_sigmaI/netI .018
_diffrn_reflns_limit_h_max 25
_diffrn_reflns_limit_h_min -26
_diffrn_reflns_limit_k_max 0
_diffrn_reflns_limit_k_min -13
_diffrn_reflns_limit_l_max 14
_diffrn_reflns_limit_l_min 0
_diffrn_reflns_number 5726
_diffrn_reflns_theta_full 31.96
_diffrn_reflns_theta_max 31.96
_diffrn_reflns_theta_min 1.19
_diffrn_standards_decay_% <1%
_diffrn_standards_interval_time 60
_diffrn_standards_number 3
_exptl_absorpt_coefficient_mu 12.722
_exptl_absorpt_correction_T_max .361
_exptl_absorpt_correction_T_min .260
_exptl_absorpt_correction_type \y-scan
_exptl_absorpt_process_details '(North et al., 1968)'
_exptl_crystal_colour black
_exptl_crystal_density_diffrn 7.243
_exptl_crystal_density_method 'not measured'
_exptl_crystal_description irregular
_exptl_crystal_F_000 3064
_exptl_crystal_size_max .14
_exptl_crystal_size_mid .12
_exptl_crystal_size_min .08
_refine_diff_density_max 2.898
_refine_diff_density_min -2.075
_refine_ls_extinction_coef .00116(3)
_refine_ls_extinction_method 'SHELXL97 (Sheldrick, 1997)'
_refine_ls_goodness_of_fit_ref 1.252
_refine_ls_hydrogen_treatment none
_refine_ls_matrix_type full
_refine_ls_number_parameters 216
_refine_ls_number_reflns 5446
_refine_ls_number_restraints 0
_refine_ls_restrained_S_all 1.252
_refine_ls_R_factor_all .045
_refine_ls_R_factor_gt .032
_refine_ls_shift/su_max .001
_refine_ls_shift/su_mean .000
_refine_ls_structure_factor_coef Fsqd
_refine_ls_weighting_details 'w = 1/[\s^2^(Fo^2^)+(0.0169P)^2^+28.2165P] where P=(Fo^2^+2Fc^2^)/3'
_refine_ls_weighting_scheme calc
_refine_ls_wR_factor_ref .077
_reflns_number_gt 4519
_reflns_number_total 5446
_reflns_threshold_expression I>2\s(I)
_cod_data_source_file br1252.cif
_cod_data_source_block I
_cod_depositor_comments
;
The following automatic conversions were performed:

'_refine_ls_weighting_scheme' value 'calc w =
1/[\s^2^(Fo^2^)+(0.0169P)^2^+28.2165P] where P=(Fo^2^+2Fc^2^)/3' was
changed to 'calc'. New tag '_refine_ls_weighting_details' was
created. The value of the new tag was set to 'w =
1/[\s^2^(Fo^2^)+(0.0169P)^2^+28.2165P] where P=(Fo^2^+2Fc^2^)/3'.

Automatic conversion script
Id: cif_fix_values 3143 2015-03-26 13:38:13Z robertas 
;
_cod_original_sg_symbol_H-M 'P 21/c'
_cod_database_code 2010703
_cod_database_fobs_code 2010703

loop_
_symmetry_equiv_pos_as_xyz
'x, y, z'
'x, -y+1/2, z+1/2'
'-x, -y, -z'
'-x, y-1/2, -z-1/2'

loop_
_atom_site_label
_atom_site_fract_x
_atom_site_fract_y
_atom_site_fract_z
_atom_site_U_iso_or_equiv
_atom_site_adp_type
_atom_site_calc_flag
_atom_site_refinement_flags
_atom_site_occupancy
_atom_site_disorder_assembly
_atom_site_disorder_group
_atom_site_type_symbol
Sn1 .79339(3) -.52148(5) .85716(5) .01178(14) Uani d P .915(3) . . Sn
Sn2 .60513(4) -.01963(7) .09937(6) .0231(2) Uani d P .866(3) . . Sn
Sn3 .98697(12) .9909(2) .52331(19) .0407(6) Uani d P .420(3) . . Sn
Mo1 .33782(3) -.38492(5) .83826(5) .00293(9) Uani d . 1 . . Mo
Mo2 .65798(3) -.38322(5) .99570(5) .00279(9) Uani d . 1 . . Mo
Mo3 .42064(3) -.36899(5) .11544(5) .00252(9) Uani d . 1 . . Mo
Mo4 .42631(3) -.62177(5) .80189(5) .00270(9) Uani d . 1 . . Mo
Mo5 .49956(2) -.37854(5) .91403(4) .00258(9) Uani d . 1 . . Mo
Mo6 .75381(3) -.38678(5) .29398(5) .00289(9) Uani d . 1 . . Mo
Mo7 .75665(3) -.61683(5) .46555(5) .00296(9) Uani d . 1 . . Mo
Mo8 .83073(3) -.36824(5) .56910(5) .00358(9) Uani d . 1 . . Mo
Mo9 .84082(3) -.62321(5) .26114(5) .00364(9) Uani d . 1 . . Mo
Mo10 .91739(2) -.37789(5) .37531(5) .00291(9) Uani d . 1 . . Mo
Mo11 .91831(3) -.61348(5) .54475(5) .00295(9) Uani d . 1 . . Mo
Mo12 .99423(3) -.62794(5) .34119(5) .00460(9) Uani d . 1 . . Mo
O1 .7500(2) .2456(4) .7967(4) .0052(7) Uiso d . 1 . . O
O2 .2454(2) .9976(5) .3893(4) .0058(7) Uiso d . 1 . . O
O3 .2509(2) .2450(4) .5486(4) .0047(7) Uiso d . 1 . . O
O4 .6668(2) .2437(4) .0085(4) .0048(7) Uiso d . 1 . . O
O5 .3339(2) .9952(5) .6672(4) .0055(7) Uiso d . 1 . . O
O6 .3388(2) .4993(4) .6554(4) .0048(7) Uiso d . 1 . . O
O7 .3350(2) .2436(4) .3364(4) .0051(7) Uiso d . 1 . . O
O8 .4166(2) -.2515(4) .7883(4) .0046(7) Uiso d . 1 . . O
O9 .5840(2) -.2519(4) .8740(4) .0050(7) Uiso d . 1 . . O
O10 .4979(2) .2672(4) .4295(4) .0047(7) Uiso d . 1 . . O
O11 .5059(2) .5019(4) .7413(4) .0053(7) Uiso d . 1 . . O
O12 .7513(2) .9923(4) .1256(4) .0054(7) Uiso d . 1 . . O
O13 .1686(2) .2527(4) .7526(4) .0051(7) Uiso d . 1 . . O
O14 .8328(2) .2588(5) .5891(4) .0060(7) Uiso d . 1 . . O
O15 .0832(2) .2419(5) .4625(4) .0061(7) Uiso d . 1 . . O
O16 .9153(2) -.4834(5) .7088(4) .0056(7) Uiso d . 1 . . O
O17 .9195(2) -.0014(5) .6999(4) .0056(7) Uiso d . 1 . . O
O18 .9148(2) .2651(5) .8891(4) .0054(7) Uiso d . 1 . . O
O19 .0022(2) -.2530(4) .3311(4) .0060(7) Uiso d . 1 . . O

loop_
_atom_site_aniso_label
_atom_site_aniso_U_11
_atom_site_aniso_U_22
_atom_site_aniso_U_33
_atom_site_aniso_U_12
_atom_site_aniso_U_13
_atom_site_aniso_U_23
Sn1 .0129(2) .0130(2) .0103(2) .00053(16) .00465(16) .00035(16)
Sn2 .0403(4) .0192(3) .0106(3) .0008(2) .0084(2) -.0008(2)
Sn3 .0536(12) .0392(10) .0394(11) .0020(8) .0299(8) .0019(8)
Mo1 .00315(18) .00318(19) .00212(18) .00039(14) .00017(14) .00051(14)
Mo2 .00260(18) .00319(19) .00227(18) -.00048(14) .00015(14) .00011(14)
Mo3 .00273(17) .00285(18) .00173(18) .00020(14) .00021(13) -.00031(14)
Mo4 .00281(18) .00315(19) .00172(18) -.00001(14) -.00007(13) -.00049(14)
Mo5 .00279(18) .00294(19) .00178(18) -.00004(14) .00023(14) .00028(14)
Mo6 .00290(18) .00318(19) .00226(18) .00023(14) .00013(14) .00038(14)
Mo7 .00289(18) .00311(19) .00257(18) -.00012(14) .00024(14) .00019(14)
Mo8 .00493(18) .00332(19) .00251(18) .00061(15) .00107(14) -.00028(14)
Mo9 .00537(19) .0033(2) .00199(18) -.00049(14) .00058(14) -.00025(14)
Mo10 .00295(18) .0035(2) .00201(18) -.00028(14) .00019(14) -.00005(14)
Mo11 .00309(18) .00324(19) .00217(18) -.00001(14) .00015(14) -.00003(14)
Mo12 .0079(2) .0032(2) .00293(19) -.00013(15) .00179(15) -.00048(15)

loop_
_atom_type_symbol
_atom_type_description
_atom_type_scat_dispersion_real
_atom_type_scat_dispersion_imag
_atom_type_scat_source
Sn Sn -.6537 1.4246 'International Tables Vol C Tables 4.2.6.8 and 6.1.1.4'
Mo Mo -1.6832 .6857 'International Tables Vol C Tables 4.2.6.8 and 6.1.1.4'
O O .0106 .0060 'International Tables Vol C Tables 4.2.6.8 and 6.1.1.4'

loop_
_geom_angle_atom_site_label_1
_geom_angle_atom_site_label_2
_geom_angle_atom_site_label_3
_geom_angle_site_symmetry_1
_geom_angle_site_symmetry_3
_geom_angle
O5 Sn1 O12 4_647 2 80.52(14)
O5 Sn1 O1 4_647 1_545 77.18(15)
O12 Sn1 O1 2 1_545 81.47(15)
O5 Sn2 O7 3_666 4_656 76.83(14)
O5 Sn2 O12 3_666 1_545 72.82(13)
O7 Sn2 O12 4_656 1_545 69.65(13)
O5 Sn2 O11 3_666 2_554 68.96(13)
O7 Sn2 O11 4_656 2_554 103.40(13)
O12 Sn2 O11 1_545 2_554 141.70(13)
Sn3 Sn3 O17 3_776 1_565 163.5(4)
Sn3 Sn3 O15 3_776 3_666 128.3(3)
O17 Sn3 O15 1_565 3_666 68.00(14)
O4 Mo1 O8 3_656 . 87.97(16)
O4 Mo1 O6 3_656 1_545 170.08(16)
O8 Mo1 O6 . 1_545 85.91(16)
O4 Mo1 O2 3_656 2 86.76(16)
O8 Mo1 O2 . 2 171.77(16)
O6 Mo1 O2 1_545 2 98.41(16)
O4 Mo1 O1 3_656 4_657 86.15(16)
O8 Mo1 O1 . 4_657 86.45(15)
O6 Mo1 O1 1_545 4_657 85.68(15)
O2 Mo1 O1 2 4_657 86.91(15)
O4 Mo1 Mo2 3_656 3_647 93.10(12)
O8 Mo1 Mo2 . 3_647 136.82(11)
O6 Mo1 Mo2 1_545 3_647 96.70(11)
O2 Mo1 Mo2 2 3_647 49.90(11)
O1 Mo1 Mo2 4_657 3_647 136.72(11)
O4 Mo1 Mo3 3_656 1_556 48.19(12)
O8 Mo1 Mo3 . 1_556 89.76(11)
O6 Mo1 Mo3 1_545 1_556 139.44(11)
O2 Mo1 Mo3 2 1_556 91.41(11)
O1 Mo1 Mo3 4_657 1_556 134.31(11)
Mo2 Mo1 Mo3 3_647 1_556 60.817(17)
O4 Mo1 Mo5 3_656 . 92.05(11)
O8 Mo1 Mo5 . . 46.91(11)
O6 Mo1 Mo5 1_545 . 89.47(10)
O2 Mo1 Mo5 2 . 139.60(11)
O1 Mo1 Mo5 4_657 . 133.35(11)
Mo2 Mo1 Mo5 3_647 . 89.933(19)
Mo3 Mo1 Mo5 1_556 . 59.661(16)
O4 Mo1 Mo6 3_656 3_646 135.12(11)
O8 Mo1 Mo6 . 3_646 134.78(11)
O6 Mo1 Mo6 1_545 3_646 49.35(11)
O2 Mo1 Mo6 2 3_646 49.06(11)
O1 Mo1 Mo6 4_657 3_646 84.23(11)
Mo2 Mo1 Mo6 3_647 3_646 66.199(18)
Mo3 Mo1 Mo6 1_556 3_646 126.88(2)
Mo5 Mo1 Mo6 . 3_646 125.31(2)
O4 Mo1 Mo4 3_656 . 138.42(12)
O8 Mo1 Mo4 . . 89.63(11)
O6 Mo1 Mo4 1_545 . 49.43(11)
O2 Mo1 Mo4 2 . 98.50(11)
O1 Mo1 Mo4 4_657 . 135.11(11)
Mo2 Mo1 Mo4 3_647 . 61.985(17)
Mo3 Mo1 Mo4 1_556 . 90.304(19)
Mo5 Mo1 Mo4 . . 57.871(16)
Mo6 Mo1 Mo4 3_646 . 67.538(18)
O4 Mo1 Mo7 3_656 3_646 128.34(12)
O8 Mo1 Mo7 . 3_646 89.13(11)
O6 Mo1 Mo7 1_545 3_646 43.85(11)
O2 Mo1 Mo7 2 3_646 89.20(11)
O1 Mo1 Mo7 4_657 3_646 42.19(11)
Mo2 Mo1 Mo7 3_647 3_646 121.95(2)
Mo3 Mo1 Mo7 1_556 3_646 176.41(2)
Mo5 Mo1 Mo7 . 3_646 121.51(2)
Mo6 Mo1 Mo7 3_646 3_646 55.764(15)
Mo4 Mo1 Mo7 . 3_646 93.106(19)
O4 Mo1 Mo9 3_656 3_646 88.48(11)
O8 Mo1 Mo9 . 3_646 129.24(11)
O6 Mo1 Mo9 1_545 3_646 89.35(11)
O2 Mo1 Mo9 2 3_646 44.32(11)
O1 Mo1 Mo9 4_657 3_646 42.80(11)
Mo2 Mo1 Mo9 3_647 3_646 93.930(18)
Mo3 Mo1 Mo9 1_556 3_646 123.09(2)
Mo5 Mo1 Mo9 . 3_646 176.07(2)
Mo6 Mo1 Mo9 3_646 3_646 56.047(15)
Mo4 Mo1 Mo9 . 3_646 123.58(2)
Mo7 Mo1 Mo9 3_646 3_646 55.557(15)
O9 Mo2 O5 . 4_647 92.05(17)
O9 Mo2 O7 . 4_657 91.60(17)
O5 Mo2 O7 4_647 4_657 172.46(16)
O9 Mo2 O2 . 4_647 168.23(16)
O5 Mo2 O2 4_647 4_647 85.06(16)
O7 Mo2 O2 4_657 4_647 90.04(16)
O9 Mo2 O3 . 4_657 87.02(16)
O5 Mo2 O3 4_647 4_657 85.34(16)
O7 Mo2 O3 4_657 4_657 88.27(16)
O2 Mo2 O3 4_647 4_657 81.39(15)
O9 Mo2 Mo1 . 3_647 140.94(12)
O5 Mo2 Mo1 4_647 3_647 92.91(12)
O7 Mo2 Mo1 4_657 3_647 88.40(12)
O2 Mo2 Mo1 4_647 3_647 50.75(11)
O3 Mo2 Mo1 4_657 3_647 132.00(11)
O9 Mo2 Mo5 . . 48.28(12)
O5 Mo2 Mo5 4_647 . 93.86(11)
O7 Mo2 Mo5 4_657 . 93.49(11)
O2 Mo2 Mo5 4_647 . 143.21(11)
O3 Mo2 Mo5 4_657 . 135.28(11)
Mo1 Mo2 Mo5 3_647 . 92.717(19)
O9 Mo2 Mo3 . 3_646 95.05(12)
O5 Mo2 Mo3 4_647 3_646 49.61(12)
O7 Mo2 Mo3 4_657 3_646 136.51(12)
O2 Mo2 Mo3 4_647 3_646 91.75(11)
O3 Mo2 Mo3 4_657 3_646 134.92(11)
Mo1 Mo2 Mo3 3_647 3_646 60.519(18)
Mo5 Mo2 Mo3 . 3_646 61.404(17)
O9 Mo2 Mo4 . 3_647 91.76(12)
O5 Mo2 Mo4 4_647 3_647 138.92(12)
O7 Mo2 Mo4 4_657 3_647 47.49(11)
O2 Mo2 Mo4 4_647 3_647 97.92(11)
O3 Mo2 Mo4 4_657 3_647 135.72(11)
Mo1 Mo2 Mo4 3_647 3_647 60.497(17)
Mo5 Mo2 Mo4 . 3_647 59.977(17)
Mo3 Mo2 Mo4 3_646 3_647 89.311(19)
O9 Mo2 Mo6 . 1_556 136.65(12)
O5 Mo2 Mo6 4_647 1_556 130.18(12)
O7 Mo2 Mo6 4_657 1_556 45.29(12)
O2 Mo2 Mo6 4_647 1_556 45.12(11)
O3 Mo2 Mo6 4_657 1_556 87.24(11)
Mo1 Mo2 Mo6 3_647 1_556 58.109(16)
Mo5 Mo2 Mo6 . 1_556 124.11(2)
Mo3 Mo2 Mo6 3_646 1_556 118.52(2)
Mo4 Mo2 Mo6 3_647 1_556 64.132(18)
O11 Mo3 O4 3_656 3_655 169.95(16)
O11 Mo3 O10 3_656 4_656 99.45(16)
O4 Mo3 O10 3_655 4_656 89.27(16)
O11 Mo3 O8 3_656 2_544 84.77(16)
O4 Mo3 O8 3_655 2_544 89.96(16)
O10 Mo3 O8 4_656 2_544 92.13(16)
O11 Mo3 O5 3_656 2_554 82.49(15)
O4 Mo3 O5 3_655 2_554 88.49(16)
O10 Mo3 O5 4_656 2_554 175.82(16)
O8 Mo3 O5 2_544 2_554 84.34(15)
O11 Mo3 Mo4 3_656 3_646 49.83(11)
O4 Mo3 Mo4 3_655 3_646 139.12(11)
O10 Mo3 Mo4 4_656 3_646 49.85(11)
O8 Mo3 Mo4 2_544 3_646 91.62(11)
O5 Mo3 Mo4 2_554 3_646 132.30(11)
O11 Mo3 Mo5 3_656 1_554 97.44(11)
O4 Mo3 Mo5 3_655 1_554 92.10(11)
O10 Mo3 Mo5 4_656 1_554 47.93(11)
O8 Mo3 Mo5 2_544 1_554 139.95(11)
O5 Mo3 Mo5 2_554 1_554 135.69(11)
Mo4 Mo3 Mo5 3_646 1_554 62.031(18)
O11 Mo3 Mo1 3_656 1_554 136.54(11)
O4 Mo3 Mo1 3_655 1_554 47.22(11)
O10 Mo3 Mo1 4_656 1_554 91.81(11)
O8 Mo3 Mo1 2_544 1_554 136.92(11)
O5 Mo3 Mo1 2_554 1_554 89.26(11)
Mo4 Mo3 Mo1 3_646 1_554 122.51(2)
Mo5 Mo3 Mo1 1_554 1_554 60.584(18)
O11 Mo3 Mo2 3_656 3_646 86.32(11)
O4 Mo3 Mo2 3_655 3_646 90.69(11)
O10 Mo3 Mo2 4_656 3_646 137.12(11)
O8 Mo3 Mo2 2_544 3_646 130.75(11)
O5 Mo3 Mo2 2_554 3_646 46.46(11)
Mo4 Mo3 Mo2 3_646 3_646 117.91(2)
Mo5 Mo3 Mo2 1_554 3_646 89.233(19)
Mo1 Mo3 Mo2 1_554 3_646 58.663(16)
O11 Mo3 Mo5 3_656 3_646 47.65(11)
O4 Mo3 Mo5 3_655 3_646 137.10(11)
O10 Mo3 Mo5 4_656 3_646 94.62(11)
O8 Mo3 Mo5 2_544 3_646 132.41(11)
O5 Mo3 Mo5 2_554 3_646 89.42(11)
Mo4 Mo3 Mo5 3_646 3_646 59.373(17)
Mo5 Mo3 Mo5 1_554 3_646 61.266(19)
Mo1 Mo3 Mo5 1_554 3_646 89.910(19)
Mo2 Mo3 Mo5 3_646 3_646 58.553(17)
O11 Mo4 O10 1_545 2_545 100.86(16)
O11 Mo4 O7 1_545 2_545 172.15(16)
O10 Mo4 O7 2_545 2_545 85.59(16)
O11 Mo4 O9 1_545 4_657 89.16(16)
O10 Mo4 O9 2_545 4_657 92.02(16)
O7 Mo4 O9 2_545 4_657 86.11(16)
O11 Mo4 O6 1_545 1_545 86.56(16)
O10 Mo4 O6 2_545 1_545 170.14(16)
O7 Mo4 O6 2_545 1_545 86.55(16)
O9 Mo4 O6 4_657 1_545 81.52(15)
O11 Mo4 Mo3 1_545 3_646 50.48(11)
O10 Mo4 Mo3 2_545 3_646 50.62(11)
O7 Mo4 Mo3 2_545 3_646 136.20(11)
O9 Mo4 Mo3 4_657 3_646 95.04(11)
O6 Mo4 Mo3 1_545 3_646 137.03(11)
O11 Mo4 Mo5 1_545 . 49.72(11)
O10 Mo4 Mo5 2_545 . 98.42(12)
O7 Mo4 Mo5 2_545 . 134.24(11)
O9 Mo4 Mo5 4_657 . 138.73(11)
O6 Mo4 Mo5 1_545 . 91.32(11)
Mo3 Mo4 Mo5 3_646 . 63.455(17)
O11 Mo4 Mo5 1_545 3_647 97.20(11)
O10 Mo4 Mo5 2_545 3_647 47.56(11)
O7 Mo4 Mo5 2_545 3_647 90.46(11)
O9 Mo4 Mo5 4_657 3_647 139.58(11)
O6 Mo4 Mo5 1_545 3_647 138.51(11)
Mo3 Mo4 Mo5 3_646 3_647 61.146(17)
Mo5 Mo4 Mo5 . 3_647 62.292(19)
O11 Mo4 Mo1 1_545 . 93.45(12)
O10 Mo4 Mo1 2_545 . 136.03(12)
O7 Mo4 Mo1 2_545 . 84.82(11)
O9 Mo4 Mo1 4_657 . 129.86(11)
O6 Mo4 Mo1 1_545 . 48.79(11)
Mo3 Mo4 Mo1 3_646 . 124.20(2)
Mo5 Mo4 Mo1 . . 60.860(18)
Mo5 Mo4 Mo1 3_647 . 89.723(19)
O11 Mo4 Mo2 1_545 3_647 138.68(12)
O10 Mo4 Mo2 2_545 3_647 86.09(11)
O7 Mo4 Mo2 2_545 3_647 45.52(11)
O9 Mo4 Mo2 4_657 3_647 131.62(11)
O6 Mo4 Mo2 1_545 3_647 92.62(11)
Mo3 Mo4 Mo2 3_646 3_647 119.21(2)
Mo5 Mo4 Mo2 . 3_647 89.055(19)
Mo5 Mo4 Mo2 3_647 3_647 58.076(17)
Mo1 Mo4 Mo2 . 3_647 57.518(16)
O11 Mo4 Mo6 1_545 3_646 129.99(11)
O10 Mo4 Mo6 2_545 3_646 128.90(11)
O7 Mo4 Mo6 2_545 3_646 43.32(11)
O9 Mo4 Mo6 4_657 3_646 84.94(11)
O6 Mo4 Mo6 1_545 3_646 43.44(11)
Mo3 Mo4 Mo6 3_646 3_646 179.52(2)
Mo5 Mo4 Mo6 . 3_646 116.85(2)
Mo5 Mo4 Mo6 3_647 3_646 118.60(2)
Mo1 Mo4 Mo6 . 3_646 56.071(15)
Mo2 Mo4 Mo6 3_647 3_646 60.527(17)
O8 Mo5 O9 . . 89.89(16)
O8 Mo5 O10 . 4_657 86.91(16)
O9 Mo5 O10 . 4_657 84.57(16)
O8 Mo5 O11 . 1_545 89.75(16)
O9 Mo5 O11 . 1_545 86.23(16)
O10 Mo5 O11 4_657 1_545 170.21(16)
O8 Mo5 Mo4 . . 92.40(12)
O9 Mo5 Mo4 . . 134.76(12)
O10 Mo5 Mo4 4_657 . 140.68(11)
O11 Mo5 Mo4 1_545 . 48.63(11)
O8 Mo5 Mo2 . . 135.67(11)
O9 Mo5 Mo2 . . 45.78(11)
O10 Mo5 Mo2 4_657 . 88.81(11)
O11 Mo5 Mo2 1_545 . 87.16(11)
Mo4 Mo5 Mo2 . . 117.21(2)
O8 Mo5 Mo3 . 1_556 89.89(11)
O9 Mo5 Mo3 . 1_556 132.81(12)
O10 Mo5 Mo3 4_657 1_556 48.31(11)
O11 Mo5 Mo3 1_545 1_556 140.96(11)
Mo4 Mo5 Mo3 . 1_556 92.395(19)
Mo2 Mo5 Mo3 . 1_556 118.76(2)
O8 Mo5 Mo4 . 3_647 133.65(11)
O9 Mo5 Mo4 . 3_647 91.60(12)
O10 Mo5 Mo4 4_657 3_647 47.23(11)
O11 Mo5 Mo4 1_545 3_647 136.58(11)
Mo4 Mo5 Mo4 . 3_647 117.708(19)
Mo2 Mo5 Mo4 . 3_647 61.947(17)
Mo3 Mo5 Mo4 1_556 3_647 56.823(18)
O8 Mo5 Mo1 . . 46.98(11)
O9 Mo5 Mo1 . . 136.87(11)
O10 Mo5 Mo1 4_657 . 91.42(11)
O11 Mo5 Mo1 1_545 . 93.02(11)
Mo4 Mo5 Mo1 . . 61.268(17)
Mo2 Mo5 Mo1 . . 177.35(2)
Mo3 Mo5 Mo1 1_556 . 59.755(17)
Mo4 Mo5 Mo1 3_647 . 116.49(2)
O8 Mo5 Mo3 . 3_646 136.59(11)
O9 Mo5 Mo3 . 3_646 92.12(11)
O10 Mo5 Mo3 4_657 3_646 136.45(11)
O11 Mo5 Mo3 1_545 3_646 47.21(11)
Mo4 Mo5 Mo3 . 3_646 57.173(18)
Mo2 Mo5 Mo3 . 3_646 60.043(16)
Mo3 Mo5 Mo3 1_556 3_646 118.734(19)
Mo4 Mo5 Mo3 3_647 3_646 89.653(18)
Mo1 Mo5 Mo3 . 3_646 118.34(2)
O8 Mo5 Mo5 . 3_647 135.80(11)
O9 Mo5 Mo5 . 3_647 134.23(12)
O10 Mo5 Mo5 4_657 3_647 94.03(12)
O11 Mo5 Mo5 1_545 3_647 94.78(12)
Mo4 Mo5 Mo5 . 3_647 60.28(2)
Mo2 Mo5 Mo5 . 3_647 88.50(2)
Mo3 Mo5 Mo5 1_556 3_647 60.199(18)
Mo4 Mo5 Mo5 3_647 3_647 57.432(18)
Mo1 Mo5 Mo5 . 3_647 88.85(2)
Mo3 Mo5 Mo5 3_646 3_647 58.535(19)
O13 Mo6 O3 3_656 3_656 87.44(16)
O13 Mo6 O2 3_656 4_646 86.95(16)
O3 Mo6 O2 3_656 4_646 170.62(16)
O13 Mo6 O7 3_656 4_656 87.28(16)
O3 Mo6 O7 3_656 4_656 85.51(15)
O2 Mo6 O7 4_646 4_656 86.72(16)
O13 Mo6 O6 3_656 3_656 171.00(16)
O3 Mo6 O6 3_656 3_656 86.33(15)
O2 Mo6 O6 4_646 3_656 98.33(16)
O7 Mo6 O6 4_656 3_656 85.76(15)
O13 Mo6 Mo8 3_656 . 90.24(12)
O3 Mo6 Mo8 3_656 . 46.21(11)
O2 Mo6 Mo8 4_646 . 141.30(11)
O7 Mo6 Mo8 4_656 . 131.72(11)
O6 Mo6 Mo8 3_656 . 90.13(11)
O13 Mo6 Mo7 3_656 . 137.28(12)
O3 Mo6 Mo7 3_656 . 91.19(11)
O2 Mo6 Mo7 4_646 . 98.04(11)
O7 Mo6 Mo7 4_656 . 135.19(11)
O6 Mo6 Mo7 3_656 . 49.44(11)
Mo8 Mo6 Mo7 . . 59.960(17)
O13 Mo6 Mo9 3_656 . 91.09(12)
O3 Mo6 Mo9 3_656 . 137.58(11)
O2 Mo6 Mo9 4_646 . 50.10(11)
O7 Mo6 Mo9 4_656 . 136.79(11)
O6 Mo6 Mo9 3_656 . 97.90(11)
Mo8 Mo6 Mo9 . . 91.433(19)
Mo7 Mo6 Mo9 . . 62.453(17)
O13 Mo6 Mo1 3_656 3_646 135.78(12)
O3 Mo6 Mo1 3_656 3_646 134.74(11)
O2 Mo6 Mo1 4_646 3_646 49.32(11)
O7 Mo6 Mo1 4_656 3_646 84.33(11)
O6 Mo6 Mo1 3_656 3_646 49.01(11)
Mo8 Mo6 Mo1 . 3_646 126.59(2)
Mo7 Mo6 Mo1 . 3_646 66.855(18)
Mo9 Mo6 Mo1 . 3_646 67.333(18)
O13 Mo6 Mo10 3_656 . 47.18(12)
O3 Mo6 Mo10 3_656 . 91.07(11)
O2 Mo6 Mo10 4_646 . 90.63(11)
O7 Mo6 Mo10 4_656 . 134.46(11)
O6 Mo6 Mo10 3_656 . 139.41(11)
Mo8 Mo6 Mo10 . . 60.608(17)
Mo7 Mo6 Mo10 . . 90.202(19)
Mo9 Mo6 Mo10 . . 58.872(17)
Mo1 Mo6 Mo10 3_646 . 126.11(2)
O13 Mo6 Mo2 3_656 1_554 90.36(12)
O3 Mo6 Mo2 3_656 1_554 127.92(11)
O2 Mo6 Mo2 4_646 1_554 44.65(11)
O7 Mo6 Mo2 4_656 1_554 42.41(11)
O6 Mo6 Mo2 3_656 1_554 88.35(11)
Mo8 Mo6 Mo2 . 1_554 174.05(2)
Mo7 Mo6 Mo2 . 1_554 122.53(2)
Mo9 Mo6 Mo2 . 1_554 94.473(19)
Mo1 Mo6 Mo2 3_646 1_554 55.692(15)
Mo10 Mo6 Mo2 . 1_554 123.45(2)
O13 Mo6 Mo4 3_656 3_646 129.57(12)
O3 Mo6 Mo4 3_656 3_646 87.81(11)
O2 Mo6 Mo4 4_646 3_646 89.97(11)
O7 Mo6 Mo4 4_656 3_646 42.29(11)
O6 Mo6 Mo4 3_656 3_646 43.69(11)
Mo8 Mo6 Mo4 . 3_646 120.32(2)
Mo7 Mo6 Mo4 . 3_646 92.992(18)
Mo9 Mo6 Mo4 . 3_646 123.72(2)
Mo1 Mo6 Mo4 3_646 3_646 56.391(16)
Mo10 Mo6 Mo4 . 3_646 176.64(2)
Mo2 Mo6 Mo4 1_554 3_646 55.341(15)
O14 Mo7 O12 1_545 2 90.99(17)
O14 Mo7 O1 1_545 2_544 92.63(17)
O12 Mo7 O1 2 2_544 174.11(16)
O14 Mo7 O6 1_545 3_656 170.87(16)
O12 Mo7 O6 2 3_656 86.99(16)
O1 Mo7 O6 2_544 3_656 88.71(16)
O14 Mo7 O4 1_545 2_545 88.79(16)
O12 Mo7 O4 2 2_545 87.43(16)
O1 Mo7 O4 2_544 2_545 88.01(16)
O6 Mo7 O4 3_656 2_545 82.23(15)
O14 Mo7 Mo8 1_545 . 94.67(12)
O12 Mo7 Mo8 2 . 47.90(12)
O1 Mo7 Mo8 2_544 . 136.25(11)
O6 Mo7 Mo8 3_656 . 90.58(11)
O4 Mo7 Mo8 2_545 . 135.17(11)
O14 Mo7 Mo6 1_545 . 138.72(12)
O12 Mo7 Mo6 2 . 92.90(12)
O1 Mo7 Mo6 2_544 . 87.44(12)
O6 Mo7 Mo6 3_656 . 50.35(11)
O4 Mo7 Mo6 2_545 . 132.43(11)
Mo8 Mo7 Mo6 . . 59.758(18)
O14 Mo7 Mo11 1_545 . 48.30(12)
O12 Mo7 Mo11 2 . 92.36(11)
O1 Mo7 Mo11 2_544 . 93.51(11)
O6 Mo7 Mo11 3_656 . 140.64(11)
O4 Mo7 Mo11 2_545 . 137.09(11)
Mo8 Mo7 Mo11 . . 61.509(17)
Mo6 Mo7 Mo11 . . 90.462(19)
O14 Mo7 Mo9 1_545 . 91.47(12)
O12 Mo7 Mo9 2 . 137.39(12)
O1 Mo7 Mo9 2_544 . 47.17(11)
O6 Mo7 Mo9 3_656 . 96.05(11)
O4 Mo7 Mo9 2_545 . 135.15(11)
Mo8 Mo7 Mo9 . . 89.515(19)
Mo6 Mo7 Mo9 . . 59.340(16)
Mo11 Mo7 Mo9 . . 59.391(17)
O14 Mo7 Mo1 1_545 3_646 137.35(13)
O12 Mo7 Mo1 2 3_646 131.25(12)
O1 Mo7 Mo1 2_544 3_646 44.77(12)
O6 Mo7 Mo1 3_656 3_646 44.31(11)
O4 Mo7 Mo1 2_545 3_646 87.72(11)
Mo8 Mo7 Mo1 . 3_646 116.96(2)
Mo6 Mo7 Mo1 . 3_646 57.381(16)
Mo11 Mo7 Mo1 . 3_646 122.23(2)
Mo9 Mo7 Mo1 . 3_646 62.883(18)
O3 Mo8 O12 3_656 2 92.01(16)
O3 Mo8 O15 3_656 3_656 92.32(16)
O12 Mo8 O15 2 3_656 173.08(16)
O3 Mo8 O16 3_656 . 174.09(17)
O12 Mo8 O16 2 . 87.50(16)
O15 Mo8 O16 3_656 . 87.64(16)
O3 Mo8 O13 3_656 4_657 91.38(16)
O12 Mo8 O13 2 4_657 84.84(16)
O15 Mo8 O13 3_656 4_657 89.66(16)
O16 Mo8 O13 . 4_657 82.71(16)
O3 Mo8 Mo6 3_656 . 49.31(12)
O12 Mo8 Mo6 2 . 92.63(11)
O15 Mo8 Mo6 3_656 . 94.29(12)
O16 Mo8 Mo6 . . 136.59(12)
O13 Mo8 Mo6 4_657 . 140.57(11)
O3 Mo8 Mo7 3_656 . 93.65(12)
O12 Mo8 Mo7 2 . 46.93(11)
O15 Mo8 Mo7 3_656 . 138.03(12)
O16 Mo8 Mo7 . . 90.32(12)
O13 Mo8 Mo7 4_657 . 131.62(11)
Mo6 Mo8 Mo7 . . 60.281(17)
O3 Mo8 Mo10 3_656 . 93.86(12)
O12 Mo8 Mo10 2 . 137.68(12)
O15 Mo8 Mo10 3_656 . 47.28(12)
O16 Mo8 Mo10 . . 90.45(11)
O13 Mo8 Mo10 4_657 . 136.75(11)
Mo6 Mo8 Mo10 . . 61.417(18)
Mo7 Mo8 Mo10 . . 90.848(19)
O3 Mo8 Mo11 3_656 . 139.33(12)
O12 Mo8 Mo11 2 . 90.71(12)
O15 Mo8 Mo11 3_656 . 89.52(12)
O16 Mo8 Mo11 . . 46.57(11)
O13 Mo8 Mo11 4_657 . 129.26(11)
Mo6 Mo8 Mo11 . . 90.036(19)
Mo7 Mo8 Mo11 . . 60.254(17)
Mo10 Mo8 Mo11 . . 59.078(16)
O3 Mo8 Mo12 3_656 3_746 136.38(12)
O12 Mo8 Mo12 2 3_746 131.45(11)
O15 Mo8 Mo12 3_656 3_746 44.08(12)
O16 Mo8 Mo12 . 3_746 43.98(11)
O13 Mo8 Mo12 4_657 3_746 89.51(11)
Mo6 Mo8 Mo12 . 3_746 119.74(2)
Mo7 Mo8 Mo12 . 3_746 117.43(2)
Mo10 Mo8 Mo12 . 3_746 58.380(17)
Mo11 Mo8 Mo12 . 3_746 57.188(16)
O17 Mo9 O18 2_544 2_544 99.90(16)
O17 Mo9 O1 2_544 2_544 172.14(16)
O18 Mo9 O1 2_544 2_544 86.72(16)
O17 Mo9 O14 2_544 2_544 89.65(16)
O18 Mo9 O14 2_544 2_544 90.58(16)
O1 Mo9 O14 2_544 2_544 86.02(16)
O17 Mo9 O2 2_544 4_646 85.15(16)
O18 Mo9 O2 2_544 4_646 171.37(16)
O1 Mo9 O2 2_544 4_646 87.77(16)
O14 Mo9 O2 2_544 4_646 82.41(16)
O17 Mo9 Mo12 2_544 . 49.87(11)
O18 Mo9 Mo12 2_544 . 50.24(11)
O1 Mo9 Mo12 2_544 . 136.96(11)
O14 Mo9 Mo12 2_544 . 93.97(11)
O2 Mo9 Mo12 4_646 . 134.98(11)
O17 Mo9 Mo10 2_544 . 49.13(11)
O18 Mo9 Mo10 2_544 . 96.52(12)
O1 Mo9 Mo10 2_544 . 134.77(11)
O14 Mo9 Mo10 2_544 . 138.78(11)
O2 Mo9 Mo10 4_646 . 92.08(11)
Mo12 Mo9 Mo10 . . 61.906(17)
O17 Mo9 Mo6 2_544 . 92.33(12)
O18 Mo9 Mo6 2_544 . 136.63(12)
O1 Mo9 Mo6 2_544 . 85.62(11)
O14 Mo9 Mo6 2_544 . 131.23(11)
O2 Mo9 Mo6 4_646 . 49.32(11)
Mo12 Mo9 Mo6 . . 123.35(2)
Mo10 Mo9 Mo6 . . 61.472(17)
O17 Mo9 Mo11 2_544 . 95.41(11)
O18 Mo9 Mo11 2_544 . 48.14(12)
O1 Mo9 Mo11 2_544 . 92.17(11)
O14 Mo9 Mo11 2_544 . 138.69(12)
O2 Mo9 Mo11 4_646 . 138.82(11)
Mo12 Mo9 Mo11 . . 60.536(17)
Mo10 Mo9 Mo11 . . 59.959(16)
Mo6 Mo9 Mo11 . . 89.593(19)
O17 Mo9 Mo7 2_544 . 138.21(12)
O18 Mo9 Mo7 2_544 . 86.87(11)
O1 Mo9 Mo7 2_544 . 45.74(11)
O14 Mo9 Mo7 2_544 . 131.76(11)
O2 Mo9 Mo7 4_646 . 94.02(11)
Mo12 Mo9 Mo7 . . 119.58(2)
Mo10 Mo9 Mo7 . . 89.261(19)
Mo6 Mo9 Mo7 . . 58.207(16)
Mo11 Mo9 Mo7 . . 59.074(18)
O17 Mo9 Mo1 2_544 3_646 129.03(11)
O18 Mo9 Mo1 2_544 3_646 130.78(11)
O1 Mo9 Mo1 2_544 3_646 44.08(11)
O14 Mo9 Mo1 2_544 3_646 85.39(11)
O2 Mo9 Mo1 4_646 3_646 43.90(11)
Mo12 Mo9 Mo1 . 3_646 178.76(2)
Mo10 Mo9 Mo1 . 3_646 118.01(2)
Mo6 Mo9 Mo1 . 3_646 56.620(16)
Mo11 Mo9 Mo1 . 3_646 120.59(2)
Mo7 Mo9 Mo1 . 3_646 61.560(17)
O19 Mo10 O15 1_655 3_656 89.17(16)
O19 Mo10 O13 1_655 3_656 91.02(16)
O15 Mo10 O13 3_656 3_656 88.61(16)
O19 Mo10 O17 1_655 2_544 86.51(16)
O15 Mo10 O17 3_656 2_544 174.51(16)
O13 Mo10 O17 3_656 2_544 88.09(16)
O19 Mo10 Mo9 1_655 . 134.06(12)
O15 Mo10 Mo9 3_656 . 136.76(12)
O13 Mo10 Mo9 3_656 . 90.56(12)
O17 Mo10 Mo9 2_544 . 47.68(11)
O19 Mo10 Mo11 1_655 . 134.36(12)
O15 Mo10 Mo11 3_656 . 90.36(12)
O13 Mo10 Mo11 3_656 . 134.59(11)
O17 Mo10 Mo11 2_544 . 95.08(12)
Mo9 Mo10 Mo11 . . 60.875(18)
O19 Mo10 Mo12 1_655 . 91.56(12)
O15 Mo10 Mo12 3_656 . 136.32(12)
O13 Mo10 Mo12 3_656 . 135.02(12)
O17 Mo10 Mo12 2_544 . 47.31(11)
Mo9 Mo10 Mo12 . . 57.217(18)
Mo11 Mo10 Mo12 . . 59.346(17)
O19 Mo10 Mo8 1_655 . 135.61(12)
O15 Mo10 Mo8 3_656 . 46.47(11)
O13 Mo10 Mo8 3_656 . 87.06(11)
O17 Mo10 Mo8 2_544 . 137.64(11)
Mo9 Mo10 Mo8 . . 90.317(19)
Mo11 Mo10 Mo8 . . 60.860(17)
Mo12 Mo10 Mo8 . . 120.06(2)
O19 Mo10 Mo6 1_655 . 136.55(12)
O15 Mo10 Mo6 3_656 . 90.87(11)
O13 Mo10 Mo6 3_656 . 45.56(11)
O17 Mo10 Mo6 2_544 . 89.95(11)
Mo9 Mo10 Mo6 . . 59.657(16)
Mo11 Mo10 Mo6 . . 89.087(19)
Mo12 Mo10 Mo6 . . 116.85(2)
Mo8 Mo10 Mo6 . . 57.975(17)
O19 Mo10 Mo11 1_655 3_746 45.90(12)
O15 Mo10 Mo11 3_656 3_746 91.45(11)
O13 Mo10 Mo11 3_656 3_746 136.90(11)
O17 Mo10 Mo11 2_544 3_746 87.97(11)
Mo9 Mo10 Mo11 . 3_746 117.09(2)
Mo11 Mo10 Mo11 . 3_746 88.506(19)
Mo12 Mo10 Mo11 . 3_746 59.881(17)
Mo8 Mo10 Mo11 . 3_746 122.51(2)
Mo6 Mo10 Mo11 . 3_746 176.67(2)
O19 Mo10 Mo12 1_655 3_746 87.78(12)
O15 Mo10 Mo12 3_656 3_746 47.57(12)
O13 Mo10 Mo12 3_656 3_746 136.16(12)
O17 Mo10 Mo12 2_544 3_746 135.47(11)
Mo9 Mo10 Mo12 . 3_746 120.53(2)
Mo11 Mo10 Mo12 . 3_746 59.813(17)
Mo12 Mo10 Mo12 . 3_746 88.811(19)
Mo8 Mo10 Mo12 . 3_746 64.663(19)
Mo6 Mo10 Mo12 . 3_746 122.58(2)
Mo11 Mo10 Mo12 3_746 3_746 57.853(16)
O19 Mo11 O16 3_646 . 92.36(16)
O19 Mo11 O14 3_646 1_545 87.32(16)
O16 Mo11 O14 . 1_545 89.12(16)
O19 Mo11 O18 3_646 2_544 85.07(16)
O16 Mo11 O18 . 2_544 172.95(16)
O14 Mo11 O18 1_545 2_544 84.21(16)
O19 Mo11 Mo12 3_646 . 90.92(11)
O16 Mo11 Mo12 . . 138.51(12)
O14 Mo11 Mo12 1_545 . 132.35(12)
O18 Mo11 Mo12 2_544 . 48.25(11)
O19 Mo11 Mo10 3_646 . 137.97(12)
O16 Mo11 Mo10 . . 91.37(12)
O14 Mo11 Mo10 1_545 . 134.59(12)
O18 Mo11 Mo10 2_544 . 94.94(12)
Mo12 Mo11 Mo10 . . 60.411(17)
O19 Mo11 Mo7 3_646 . 131.67(12)
O16 Mo11 Mo7 . . 88.84(11)
O14 Mo11 Mo7 1_545 . 44.37(12)
O18 Mo11 Mo7 2_544 . 87.98(11)
Mo12 Mo11 Mo7 . . 118.52(2)
Mo10 Mo11 Mo7 . . 90.236(19)
O19 Mo11 Mo9 3_646 . 131.92(12)
O16 Mo11 Mo9 . . 135.65(11)
O14 Mo11 Mo9 1_545 . 90.45(12)
O18 Mo11 Mo9 2_544 . 46.98(11)
Mo12 Mo11 Mo9 . . 57.009(18)
Mo10 Mo11 Mo9 . . 59.166(17)
Mo7 Mo11 Mo9 . . 61.535(17)
O19 Mo11 Mo12 3_646 3_746 91.32(12)
O16 Mo11 Mo12 . 3_746 48.29(11)
O14 Mo11 Mo12 1_545 3_746 137.32(12)
O18 Mo11 Mo12 2_544 3_746 138.19(11)
Mo12 Mo11 Mo12 . 3_746 90.31(2)
Mo10 Mo11 Mo12 . 3_746 61.378(18)
Mo7 Mo11 Mo12 . 3_746 123.16(2)
Mo9 Mo11 Mo12 . 3_746 120.39(2)
O19 Mo11 Mo8 3_646 . 139.02(12)
O16 Mo11 Mo8 . . 46.75(11)
O14 Mo11 Mo8 1_545 . 89.14(12)
O18 Mo11 Mo8 2_544 . 135.10(11)
Mo12 Mo11 Mo8 . . 120.32(2)
Mo10 Mo11 Mo8 . . 60.061(17)
Mo7 Mo11 Mo8 . . 58.236(17)
Mo9 Mo11 Mo8 . . 88.896(19)
Mo12 Mo11 Mo8 3_746 . 64.942(18)
O19 Mo11 Mo10 3_646 3_746 46.52(11)
O16 Mo11 Mo10 . 3_746 92.59(11)
O14 Mo11 Mo10 1_545 3_746 133.85(12)
O18 Mo11 Mo10 2_544 3_746 90.40(11)
Mo12 Mo11 Mo10 . 3_746 61.254(18)
Mo10 Mo11 Mo10 . 3_746 91.494(19)
Mo7 Mo11 Mo10 . 3_746 177.73(2)
Mo9 Mo11 Mo10 . 3_746 118.26(2)
Mo12 Mo11 Mo10 3_746 3_746 59.034(17)
Mo8 Mo11 Mo10 . 3_746 123.97(2)
O17 Mo12 O18 2_544 2_544 99.33(16)
O17 Mo12 O19 2_544 4_656 85.53(16)
O18 Mo12 O19 2_544 4_656 91.42(16)
O17 Mo12 O16 2_544 3_746 86.95(16)
O18 Mo12 O16 2_544 3_746 171.34(16)
O19 Mo12 O16 4_656 3_746 83.07(16)
O17 Mo12 O15 2_544 1_645 170.03(16)
O18 Mo12 O15 2_544 1_645 88.35(16)
O19 Mo12 O15 4_656 1_645 87.94(16)
O16 Mo12 O15 3_746 1_645 84.79(16)
O17 Mo12 Mo9 2_544 . 49.72(11)
O18 Mo12 Mo9 2_544 . 49.82(11)
O19 Mo12 Mo9 4_656 . 91.39(11)
O16 Mo12 Mo9 3_746 . 136.65(11)
O15 Mo12 Mo9 1_645 . 138.15(11)
O17 Mo12 Mo11 2_544 . 96.83(11)
O18 Mo12 Mo11 2_544 . 49.06(12)
O19 Mo12 Mo11 4_656 . 140.37(11)
O16 Mo12 Mo11 3_746 . 136.50(11)
O15 Mo12 Mo11 1_645 . 93.01(11)
Mo9 Mo12 Mo11 . . 62.455(18)
O17 Mo12 Mo10 2_544 . 48.60(11)
O18 Mo12 Mo10 2_544 . 95.40(12)
O19 Mo12 Mo10 4_656 . 134.13(11)
O16 Mo12 Mo10 3_746 . 93.23(12)
O15 Mo12 Mo10 1_645 . 137.44(12)
Mo9 Mo12 Mo10 . . 60.876(17)
Mo11 Mo12 Mo10 . . 60.243(17)
O17 Mo12 Mo11 2_544 3_746 89.72(12)
O18 Mo12 Mo11 2_544 3_746 138.38(12)
O19 Mo12 Mo11 4_656 3_746 129.93(11)
O16 Mo12 Mo11 3_746 3_746 46.89(11)
O15 Mo12 Mo11 1_645 3_746 88.70(12)
Mo9 Mo12 Mo11 . 3_746 121.95(2)
Mo11 Mo12 Mo11 . 3_746 89.69(2)
Mo10 Mo12 Mo11 . 3_746 61.085(18)
O17 Mo12 Mo10 2_544 3_746 139.07(12)
O18 Mo12 Mo10 2_544 3_746 90.65(11)
O19 Mo12 Mo10 4_656 3_746 134.11(11)
O16 Mo12 Mo10 3_746 3_746 88.43(11)
O15 Mo12 Mo10 1_645 3_746 46.31(11)
Mo9 Mo12 Mo10 . 3_746 123.34(2)
Mo11 Mo12 Mo10 . 3_746 60.893(18)
Mo10 Mo12 Mo10 . 3_746 91.189(19)
Mo11 Mo12 Mo10 3_746 3_746 58.809(16)
O17 Mo12 Mo8 2_544 3_746 129.87(11)
O18 Mo12 Mo8 2_544 3_746 130.59(12)
O19 Mo12 Mo8 4_656 3_746 88.50(11)
O16 Mo12 Mo8 3_746 3_746 42.93(11)
O15 Mo12 Mo8 1_645 3_746 42.26(11)
Mo9 Mo12 Mo8 . 3_746 179.58(2)
Mo11 Mo12 Mo8 . 3_746 117.84(2)
Mo10 Mo12 Mo8 . 3_746 118.95(2)
Mo11 Mo12 Mo8 3_746 3_746 57.870(16)
Mo10 Mo12 Mo8 3_746 3_746 56.957(16)
Mo7 O1 Mo9 2_545 2_545 87.09(16)
Mo7 O1 Mo1 2_545 4_667 93.04(16)
Mo9 O1 Mo1 2_545 4_667 93.12(16)
Mo7 O1 Sn1 2_545 1_565 113.12(18)
Mo9 O1 Sn1 2_545 1_565 109.35(17)
Mo1 O1 Sn1 4_667 1_565 145.7(2)
Mo2 O2 Mo6 4_677 4_676 90.23(16)
Mo2 O2 Mo1 4_677 2_554 79.35(14)
Mo6 O2 Mo1 4_676 2_554 81.61(14)
Mo2 O2 Mo9 4_677 4_676 168.1(2)
Mo6 O2 Mo9 4_676 4_676 80.58(14)
Mo1 O2 Mo9 2_554 4_676 91.78(16)
Mo8 O3 Mo6 3_656 3_656 84.48(15)
Mo8 O3 Mo2 3_656 4_667 132.5(2)
Mo6 O3 Mo2 3_656 4_667 134.2(2)
Mo1 O4 Mo3 3_656 3_655 84.58(15)
Mo1 O4 Mo7 3_656 2_544 134.2(2)
Mo3 O4 Mo7 3_655 2_544 132.9(2)
Mo2 O5 Mo3 4_677 2 83.93(15)
Mo2 O5 Sn1 4_677 4_677 104.43(17)
Mo3 O5 Sn1 2 4_677 136.9(2)
Mo2 O5 Sn2 4_677 3_666 130.0(2)
Mo3 O5 Sn2 2 3_666 97.26(16)
Sn1 O5 Sn2 4_677 3_666 107.68(16)
Mo7 O6 Mo1 3_656 1_565 91.85(16)
Mo7 O6 Mo6 3_656 3_656 80.22(13)
Mo1 O6 Mo6 1_565 3_656 81.64(14)
Mo7 O6 Mo4 3_656 1_565 171.3(2)
Mo1 O6 Mo4 1_565 1_565 81.78(14)
Mo6 O6 Mo4 3_656 1_565 92.87(16)
Mo2 O7 Mo4 4_667 2_544 86.99(16)
Mo2 O7 Mo6 4_667 4_666 92.30(16)
Mo4 O7 Mo6 2_544 4_666 94.39(16)
Mo2 O7 Sn2 4_667 4_666 112.50(18)
Mo4 O7 Sn2 2_544 4_666 102.98(16)
Mo6 O7 Sn2 4_666 4_666 150.1(2)
Mo5 O8 Mo1 . . 86.11(16)
Mo5 O8 Mo3 . 2_545 129.7(2)
Mo1 O8 Mo3 . 2_545 135.8(2)
Mo2 O9 Mo5 . . 85.94(16)
Mo2 O9 Mo4 . 4_667 140.1(2)
Mo5 O9 Mo4 . 4_667 126.7(2)
Mo4 O10 Mo5 2_544 4_667 85.21(16)
Mo4 O10 Mo3 2_544 4_666 79.53(15)
Mo5 O10 Mo3 4_667 4_666 83.76(15)
Mo4 O11 Mo3 1_565 3_656 79.69(15)
Mo4 O11 Mo5 1_565 1_565 81.65(14)
Mo3 O11 Mo5 3_656 1_565 85.14(15)
Mo4 O11 Sn2 1_565 2 147.5(2)
Mo3 O11 Sn2 3_656 2 90.87(14)
Mo5 O11 Sn2 1_565 2 128.85(18)
Mo7 O12 Mo8 2_554 2_554 85.17(15)
Mo7 O12 Sn1 2_554 2_554 132.7(2)
Mo8 O12 Sn1 2_554 2_554 107.02(17)
Mo7 O12 Sn2 2_554 1_565 102.48(16)
Mo8 O12 Sn2 2_554 1_565 136.22(19)
Sn1 O12 Sn2 2_554 1_565 98.94(14)
Mo6 O13 Mo10 3_656 3_656 87.26(16)
Mo6 O13 Mo8 3_656 4_667 133.1(2)
Mo10 O13 Mo8 3_656 4_667 130.8(2)
Mo7 O14 Mo11 1_565 1_565 87.33(17)
Mo7 O14 Mo9 1_565 2_545 138.8(2)
Mo11 O14 Mo9 1_565 2_545 128.8(2)
Mo8 O15 Mo10 3_656 3_656 86.25(16)
Mo8 O15 Mo12 3_656 1_465 93.67(17)
Mo10 O15 Mo12 3_656 1_465 86.11(16)
Mo8 O15 Sn3 3_656 3_666 156.2(2)
Mo10 O15 Sn3 3_656 3_666 111.89(17)
Mo12 O15 Sn3 1_465 3_666 102.52(17)
Mo11 O16 Mo8 . . 86.67(15)
Mo11 O16 Mo12 . 3_746 84.82(15)
Mo8 O16 Mo12 . 3_746 93.08(17)
Mo9 O17 Mo12 2_545 2_545 80.41(15)
Mo9 O17 Mo10 2_545 2_545 83.19(15)
Mo12 O17 Mo10 2_545 2_545 84.08(15)
Mo9 O17 Sn3 2_545 1_545 139.9(2)
Mo12 O17 Sn3 2_545 1_545 99.10(17)
Mo10 O17 Sn3 2_545 1_545 136.8(2)
Mo9 O18 Mo12 2_545 2_545 79.94(15)
Mo9 O18 Mo11 2_545 2_545 84.88(16)
Mo12 O18 Mo11 2_545 2_545 82.70(15)
Mo11 O19 Mo10 3_646 1_455 87.58(16)
Mo11 O19 Mo12 3_646 4_666 131.9(2)
Mo10 O19 Mo12 1_455 4_666 133.0(2)

loop_
_geom_bond_atom_site_label_1
_geom_bond_atom_site_label_2
_geom_bond_site_symmetry_2
_geom_bond_distance
_geom_bond_publ_flag
Sn1 O5 4_647 2.217(4) y
Sn1 O12 2 2.231(4) y
Sn1 O1 1_545 2.313(4) y
Sn2 O5 3_666 2.286(4) y
Sn2 O7 4_656 2.444(4) y
Sn2 O12 1_545 2.545(4) y
Sn2 O11 2_554 2.551(4) y
Sn3 Sn3 3_776 .759(3) y
Sn3 O17 1_565 2.384(4) y
Sn3 O15 3_666 2.514(5) y
Mo1 O4 3_656 2.025(4) ?
Mo1 O8 . 2.030(4) ?
Mo1 O6 1_545 2.114(4) ?
Mo1 O2 2 2.124(4) ?
Mo1 O1 4_657 2.133(4) ?
Mo1 Mo2 3_647 2.6952(7) ?
Mo1 Mo3 1_556 2.7469(7) ?
Mo1 Mo5 . 2.7698(7) ?
Mo1 Mo6 3_646 2.7704(6) ?
Mo1 Mo4 . 2.7807(7) ?
Mo1 Mo7 3_646 3.0244(7) ?
Mo1 Mo9 3_646 3.0614(7) ?
Mo2 O9 . 1.949(4) ?
Mo2 O5 4_647 2.008(4) ?
Mo2 O7 4_657 2.015(4) ?
Mo2 O2 4_647 2.098(4) ?
Mo2 O3 4_657 2.151(4) ?
Mo2 Mo1 3_647 2.6952(7) ?
Mo2 Mo5 . 2.7127(7) ?
Mo2 Mo3 3_646 2.7550(7) ?
Mo2 Mo4 3_647 2.8207(7) ?
Mo2 Mo6 1_556 2.9854(7) ?
Mo3 O11 3_656 2.056(4) ?
Mo3 O4 3_655 2.057(4) ?
Mo3 O10 4_656 2.061(4) ?
Mo3 O8 2_544 2.065(4) ?
Mo3 O5 2_554 2.110(4) ?
Mo3 Mo4 3_646 2.6225(7) ?
Mo3 Mo5 1_554 2.7443(7) ?
Mo3 Mo1 1_554 2.7469(7) ?
Mo3 Mo2 3_646 2.7550(7) ?
Mo3 Mo5 3_646 2.7919(7) ?
Mo4 O11 1_545 2.037(4) ?
Mo4 O10 2_545 2.038(4) ?
Mo4 O7 2_545 2.082(4) ?
Mo4 O9 4_657 2.088(4) ?
Mo4 O6 1_545 2.134(4) ?
Mo4 Mo3 3_646 2.6225(7) ?
Mo4 Mo5 . 2.6855(7) ?
Mo4 Mo5 3_647 2.7673(7) ?
Mo4 Mo2 3_647 2.8207(7) ?
Mo4 Mo6 3_646 3.0856(7) n
Mo5 O8 . 2.028(4) n
Mo5 O9 . 2.030(4) ?
Mo5 O10 4_657 2.049(4) ?
Mo5 O11 1_545 2.071(4) ?
Mo5 Mo3 1_556 2.7443(7) ?
Mo5 Mo4 3_647 2.7673(7) ?
Mo5 Mo3 3_646 2.7919(7) ?
Mo5 Mo5 3_647 2.8212(9) ?
Mo6 O13 3_656 2.003(4) ?
Mo6 O3 3_656 2.061(4) ?
Mo6 O2 4_646 2.115(4) ?
Mo6 O7 4_656 2.123(4) ?
Mo6 O6 3_656 2.124(4) ?
Mo6 Mo8 . 2.7049(7) ?
Mo6 Mo7 . 2.7192(7) ?
Mo6 Mo9 . 2.7520(7) ?
Mo6 Mo1 3_646 2.7704(6) ?
Mo6 Mo10 . 2.8016(7) ?
Mo6 Mo2 1_554 2.9854(7) ?
Mo6 Mo4 3_646 3.0856(7) ?
Mo7 O14 1_545 1.938(4) ?
Mo7 O12 2 1.987(4) ?
Mo7 O1 2_544 2.034(4) ?
Mo7 O6 3_656 2.096(4) ?
Mo7 O4 2_545 2.121(4) ?
Mo7 Mo8 . 2.7105(7) ?
Mo7 Mo11 . 2.7679(7) ?
Mo7 Mo9 . 2.8365(7) ?
Mo7 Mo1 3_646 3.0244(7) ?
Mo8 O3 3_656 1.962(4) ?
Mo8 O12 2 2.018(4) ?
Mo8 O15 3_656 2.020(4) ?
Mo8 O16 . 2.044(4) ?
Mo8 O13 4_657 2.093(4) ?
Mo8 Mo10 . 2.7798(7) ?
Mo8 Mo11 . 2.8019(7) ?
Mo8 Mo12 3_746 2.9972(7) ?
Mo9 O17 2_544 2.032(4) ?
Mo9 O18 2_544 2.038(4) ?
Mo9 O1 2_544 2.083(4) ?
Mo9 O14 2_544 2.093(4) ?
Mo9 O2 4_646 2.140(4) ?
Mo9 Mo12 . 2.6270(7) ?
Mo9 Mo10 . 2.7297(7) ?
Mo9 Mo11 . 2.7770(7) ?
Mo9 Mo1 3_646 3.0614(7) ?
Mo10 O19 1_655 2.044(4) ?
Mo10 O15 3_656 2.047(4) ?
Mo10 O13 3_656 2.057(4) ?
Mo10 O17 2_544 2.079(4) ?
Mo10 Mo11 . 2.7519(7) ?
Mo10 Mo12 . 2.7566(7) ?
Mo10 Mo11 3_746 2.8140(7) ?
Mo10 Mo12 3_746 2.8238(7) n
Mo11 O19 3_646 2.023(4) ?
Mo11 O16 . 2.038(4) ?
Mo11 O14 1_545 2.069(4) ?
Mo11 O18 2_544 2.077(4) ?
Mo11 Mo12 . 2.7270(7) ?
Mo11 Mo12 3_746 2.7807(7) ?
Mo11 Mo10 3_746 2.8140(7) ?
Mo12 O17 2_544 2.037(4) ?
Mo12 O18 2_544 2.051(4) ?
Mo12 O19 4_656 2.081(4) ?
Mo12 O16 3_746 2.084(4) ?
Mo12 O15 1_645 2.089(4) ?
Mo12 Mo11 3_746 2.7807(7) ?
Mo12 Mo10 3_746 2.8238(7) ?
Mo12 Mo8 3_746 2.9972(7) ?
O1 Mo7 2_545 2.034(4) ?
O1 Mo9 2_545 2.083(4) ?
O1 Mo1 4_667 2.133(4) ?
O1 Sn1 1_565 2.313(4) ?
O2 Mo2 4_677 2.098(4) ?
O2 Mo6 4_676 2.115(4) ?
O2 Mo1 2_554 2.124(4) ?
O2 Mo9 4_676 2.140(4) ?
O3 Mo8 3_656 1.962(4) ?
O3 Mo6 3_656 2.061(4) ?
O3 Mo2 4_667 2.151(4) ?
O4 Mo1 3_656 2.025(4) ?
O4 Mo3 3_655 2.057(4) ?
O4 Mo7 2_544 2.121(4) ?
O5 Mo2 4_677 2.008(4) ?
O5 Mo3 2 2.110(4) ?
O5 Sn1 4_677 2.217(4) ?
O5 Sn2 3_666 2.286(4) ?
O6 Mo7 3_656 2.096(4) ?
O6 Mo1 1_565 2.114(4) ?
O6 Mo6 3_656 2.124(4) ?
O6 Mo4 1_565 2.134(4) ?
O7 Mo2 4_667 2.015(4) ?
O7 Mo4 2_544 2.082(4) ?
O7 Mo6 4_666 2.123(4) ?
O7 Sn2 4_666 2.444(4) ?
O8 Mo3 2_545 2.065(4) ?
O9 Mo4 4_667 2.088(4) ?
O10 Mo4 2_544 2.038(4) ?
O10 Mo5 4_667 2.049(4) ?
O10 Mo3 4_666 2.061(4) ?
O11 Mo4 1_565 2.037(4) ?
O11 Mo3 3_656 2.056(4) ?
O11 Mo5 1_565 2.071(4) ?
O11 Sn2 2 2.551(4) ?
O12 Mo7 2_554 1.987(4) ?
O12 Mo8 2_554 2.018(4) ?
O12 Sn1 2_554 2.231(4) ?
O12 Sn2 1_565 2.545(4) ?
O13 Mo6 3_656 2.003(4) ?
O13 Mo10 3_656 2.057(4) ?
O13 Mo8 4_667 2.093(4) ?
O14 Mo7 1_565 1.938(4) ?
O14 Mo11 1_565 2.069(4) ?
O14 Mo9 2_545 2.093(4) ?
O15 Mo8 3_656 2.020(4) ?
O15 Mo10 3_656 2.047(4) ?
O15 Mo12 1_465 2.089(4) ?
O15 Sn3 3_666 2.514(5) ?
O16 Mo12 3_746 2.084(4) ?
O17 Mo9 2_545 2.032(4) ?
O17 Mo12 2_545 2.037(4) ?
O17 Mo10 2_545 2.079(4) ?
O17 Sn3 1_545 2.384(4) ?
O18 Mo9 2_545 2.038(4) ?
O18 Mo12 2_545 2.051(4) ?
O18 Mo11 2_545 2.077(4) ?
O19 Mo11 3_646 2.023(4) ?
O19 Mo10 1_455 2.044(4) ?
O19 Mo12 4_666 2.081(4) ?
